data_1506543
loop_
_publ_author_name
'Ballweg, David M.'
'Miller, Rebecca C.'
'Gray, Danielle L.'
'Scheidt, Karl A.'

_publ_contact_author 'Karl A. Scheidt'
_publ_section_title
;
 Stereoselective synthesis of alpha-silylamines by the direct addition of
 silyl anions to activated imines.
;
_journal_issue 7
_journal_name_full 'Organic letters'
_journal_page_first 1403
_journal_page_last 1406
_journal_paper_doi 10.1021/ol050244u
_journal_volume 7
_journal_year 2005
_chemical_formula_moiety 'C28 H30 N O P Si'
_chemical_formula_sum 'C28 H30 N O P Si'
_chemical_formula_weight 455.59
_chemical_melting_point 129.5(5)
_chemical_name_systematic
;
 P,P-diphenyl-N-(1-dimethylphenylsilyl-3-methylmethylene)-phosphinic amide
;
_space_group_IT_number 2
_symmetry_cell_setting triclinic
_symmetry_space_group_name_Hall '-P 1'
_symmetry_space_group_name_H-M 'P -1'
_atom_sites_solution_hydrogens geom
_atom_sites_solution_primary direct
_atom_sites_solution_secondary difmap
_audit_creation_method SHELXL-97
_cell_angle_alpha 101.7890(10)
_cell_angle_beta 111.8390(10)
_cell_angle_gamma 107.5440(10)
_cell_formula_units_Z 2
_cell_length_a 9.7494(8)
_cell_length_b 12.3191(11)
_cell_length_c 12.4391(11)
_cell_measurement_reflns_used 5086
_cell_measurement_temperature 153(2)
_cell_measurement_theta_max 28.632
_cell_measurement_theta_min 2.317
_cell_volume 1234.86(19)
_computing_cell_refinement 'SMART version 5.054 (Bruker, 2000)'
_computing_data_collection 'SMART version 5.054 (Bruker, 2000)'
_computing_data_reduction 'SAINT-Plus version 6.45 (Bruker, 2003)'
_computing_molecular_graphics 'SHELXTL-97 (Sheldrick, 1997)'
_computing_publication_material 'SHELXTL-97 (Sheldrick, 1997)'
_computing_structure_refinement 'SHELXL-97 (Sheldrick, 1997)'
_computing_structure_solution 'SHELXS-97 (Sheldrick, 1990)'
_diffrn_ambient_temperature 153(2)
_diffrn_measured_fraction_theta_full 0.900
_diffrn_measured_fraction_theta_max 0.900
_diffrn_measurement_device_type 'Bruker Smart 1000 CCD'
_diffrn_measurement_method \w
_diffrn_radiation_monochromator graphite
_diffrn_radiation_source 'fine-focus sealed tube'
_diffrn_radiation_type MoK\a
_diffrn_radiation_wavelength 0.71073
_diffrn_reflns_av_R_equivalents 0.0308
_diffrn_reflns_av_sigmaI/netI 0.0515
_diffrn_reflns_limit_h_max 13
_diffrn_reflns_limit_h_min -13
_diffrn_reflns_limit_k_max 16
_diffrn_reflns_limit_k_min -16
_diffrn_reflns_limit_l_max 16
_diffrn_reflns_limit_l_min -16
_diffrn_reflns_number 11425
_diffrn_reflns_theta_full 28.75
_diffrn_reflns_theta_max 28.75
_diffrn_reflns_theta_min 1.86
_diffrn_standards_decay_% <2
_diffrn_standards_interval_count none
_diffrn_standards_interval_time none
_diffrn_standards_number none
_exptl_absorpt_coefficient_mu 0.180
_exptl_absorpt_correction_T_max 0.99153
_exptl_absorpt_correction_T_min 0.95407
_exptl_absorpt_correction_type numerical
_exptl_absorpt_process_details 'face indexed'
_exptl_crystal_colour colorless
_exptl_crystal_density_diffrn 1.225
_exptl_crystal_density_meas ?
_exptl_crystal_density_method 'not measured'
_exptl_crystal_description plate
_exptl_crystal_F_000 484
_exptl_crystal_size_max 0.266
_exptl_crystal_size_mid 0.188
_exptl_crystal_size_min 0.048
_refine_diff_density_max 0.638
_refine_diff_density_min -0.282
_refine_diff_density_rms 0.071
_refine_ls_extinction_method none
_refine_ls_goodness_of_fit_ref 1.001
_refine_ls_hydrogen_treatment mixed
_refine_ls_matrix_type full
_refine_ls_number_parameters 293
_refine_ls_number_reflns 5762
_refine_ls_number_restraints 0
_refine_ls_restrained_S_all 1.001
_refine_ls_R_factor_all 0.0744
_refine_ls_R_factor_gt 0.0492
_refine_ls_shift/su_max 0.001
_refine_ls_shift/su_mean 0.000
_refine_ls_structure_factor_coef Fsqd
_refine_ls_weighting_details 'calc w=1/[\s^2^(Fo^2^)+(0.0770P)^2^] where P=(Fo^2^+2Fc^2^)/3'
_refine_ls_weighting_scheme calc
_refine_ls_wR_factor_gt 0.1180
_refine_ls_wR_factor_ref 0.1308
_reflns_number_gt 4084
_reflns_number_total 5762
_reflns_threshold_expression >2sigma(I)
_cod_data_source_file ol050244usi20050204_043044.cif
_cod_data_source_block face
_cod_depositor_comments
;
The following automatic conversions were performed:

'_chemical_melting_point' value '129-130' was changed to '129.5(5)' -
the average value was taken and precision was estimated.

Automatic conversion script
Id: cif_fix_values 1715 2011-07-08 13:25:40Z adriana 

The following automatic conversions were performed:

'_exptl_crystal_density_meas' value 'not measured' was changed to '?'
- the value is perceived as not measured.

Automatic conversion script
Id: cif_fix_values 3008 2015-01-20 13:52:24Z robertas 
;
_cod_original_cell_volume 1234.85(19)
_cod_database_code 1506543

loop_
_symmetry_equiv_pos_as_xyz
'x, y, z'
'-x, -y, -z'

loop_
_atom_site_label
_atom_site_type_symbol
_atom_site_fract_x
_atom_site_fract_y
_atom_site_fract_z
_atom_site_U_iso_or_equiv
_atom_site_adp_type
_atom_site_occupancy
_atom_site_symmetry_multiplicity
_atom_site_calc_flag
_atom_site_refinement_flags
Si1 Si 0.25825(6) 0.77021(5) 0.54760(5) 0.02401(15) Uani 1 1 d .
P1 P -0.17383(6) 0.83562(4) 0.50392(5) 0.02109(14) Uani 1 1 d .
O1 O -0.19116(16) 0.95255(11) 0.51217(13) 0.0269(3) Uani 1 1 d .
N1 N 0.00536(19) 0.84438(15) 0.52325(15) 0.0219(3) Uani 1 1 d .
C1 C -0.3236(2) 0.71984(17) 0.35490(17) 0.0239(4) Uani 1 1 d .
C2 C -0.4774(2) 0.71823(19) 0.2981(2) 0.0313(5) Uani 1 1 d .
H2 H -0.5031 0.7779 0.3379 0.038 Uiso 1 1 calc R
C3 C -0.5934(3) 0.6297(2) 0.1833(2) 0.0382(5) Uani 1 1 d .
H3 H -0.6980 0.6291 0.1446 0.046 Uiso 1 1 calc R
C4 C -0.5572(3) 0.5425(2) 0.1254(2) 0.0368(5) Uani 1 1 d .
H4 H -0.6372 0.4821 0.0469 0.044 Uiso 1 1 calc R
C5 C -0.4050(3) 0.54213(19) 0.18102(19) 0.0347(5) Uani 1 1 d .
H5 H -0.3807 0.4814 0.1413 0.042 Uiso 1 1 calc R
C6 C -0.2881(3) 0.63171(18) 0.29561(18) 0.0294(4) Uani 1 1 d .
H6 H -0.1831 0.6326 0.3336 0.035 Uiso 1 1 calc R
C7 C -0.2073(2) 0.77903(17) 0.61888(17) 0.0228(4) Uani 1 1 d .
C8 C -0.2735(2) 0.65477(17) 0.59858(19) 0.0271(4) Uani 1 1 d .
H8 H -0.3093 0.5962 0.5201 0.032 Uiso 1 1 calc R
C9 C -0.2869(3) 0.6168(2) 0.6937(2) 0.0336(5) Uani 1 1 d .
H9 H -0.3313 0.5323 0.6805 0.040 Uiso 1 1 calc R
C10 C -0.2353(3) 0.7027(2) 0.8075(2) 0.0357(5) Uani 1 1 d .
H10 H -0.2428 0.6767 0.8727 0.043 Uiso 1 1 calc R
C11 C -0.1730(3) 0.8253(2) 0.8275(2) 0.0336(5) Uani 1 1 d .
H11 H -0.1398 0.8835 0.9056 0.040 Uiso 1 1 calc R
C12 C -0.1590(2) 0.86387(18) 0.73279(18) 0.0285(4) Uani 1 1 d .
H12 H -0.1163 0.9485 0.7463 0.034 Uiso 1 1 calc R
C13 C 0.1012(2) 0.79020(17) 0.59799(17) 0.0222(4) Uani 1 1 d .
H13 H 0.0234 0.7065 0.5805 0.027 Uiso 1 1 calc R
C14 C 0.4383(2) 0.91700(18) 0.60939(19) 0.0298(5) Uani 1 1 d .
H14A H 0.4905 0.9477 0.7002 0.045 Uiso 1 1 calc R
H14B H 0.4037 0.9766 0.5792 0.045 Uiso 1 1 calc R
H14C H 0.5156 0.9041 0.5813 0.045 Uiso 1 1 calc R
C15 C 0.3185(3) 0.6564(2) 0.6081(2) 0.0370(5) Uani 1 1 d .
H15A H 0.3987 0.6430 0.5840 0.056 Uiso 1 1 calc R
H15B H 0.2225 0.5793 0.5735 0.056 Uiso 1 1 calc R
H15C H 0.3660 0.6870 0.6988 0.056 Uiso 1 1 calc R
C16 C 0.1779(2) 0.85791(18) 0.73632(18) 0.0250(4) Uani 1 1 d .
C17 C 0.2365(2) 0.98433(18) 0.78441(18) 0.0277(4) Uani 1 1 d .
H17 H 0.2300 1.0282 0.7295 0.033 Uiso 1 1 calc R
C18 C 0.3044(2) 1.0482(2) 0.9110(2) 0.0329(5) Uani 1 1 d .
C19 C 0.3126(3) 0.9823(2) 0.9902(2) 0.0392(5) Uani 1 1 d .
H19 H 0.3568 1.0239 1.0767 0.047 Uiso 1 1 calc R
C20 C 0.2575(3) 0.8577(2) 0.9445(2) 0.0404(6) Uani 1 1 d .
H20 H 0.2653 0.8143 0.9998 0.049 Uiso 1 1 calc R
C21 C 0.1908(3) 0.7948(2) 0.8189(2) 0.0330(5) Uani 1 1 d .
H21 H 0.1537 0.7087 0.7885 0.040 Uiso 1 1 calc R
C22 C 0.1558(2) 0.70968(18) 0.37340(18) 0.0259(4) Uani 1 1 d .
C23 C 0.1515(3) 0.78892(19) 0.30672(19) 0.0316(5) Uani 1 1 d .
H23 H 0.2057 0.8744 0.3509 0.038 Uiso 1 1 calc R
C24 C 0.0706(3) 0.7460(2) 0.1787(2) 0.0377(5) Uani 1 1 d .
H24 H 0.0693 0.8017 0.1360 0.045 Uiso 1 1 calc R
C25 C -0.0087(3) 0.6217(2) 0.1128(2) 0.0369(5) Uani 1 1 d .
H25 H -0.0641 0.5920 0.0247 0.044 Uiso 1 1 calc R
C26 C -0.0070(3) 0.5412(2) 0.1750(2) 0.0375(5) Uani 1 1 d .
H26 H -0.0618 0.4559 0.1298 0.045 Uiso 1 1 calc R
C27 C 0.0748(3) 0.58465(19) 0.3039(2) 0.0320(5) Uani 1 1 d .
H27 H 0.0757 0.5282 0.3457 0.038 Uiso 1 1 calc R
C28 C 0.3643(3) 1.1842(2) 0.9592(2) 0.0450(6) Uani 1 1 d .
H28A H 0.4444 1.2204 0.9326 0.067 Uiso 1 1 calc R
H28B H 0.4150 1.2146 1.0500 0.067 Uiso 1 1 calc R
H28C H 0.2728 1.2065 0.9265 0.067 Uiso 1 1 calc R
H30 H 0.052(3) 0.898(2) 0.508(2) 0.034(6) Uiso 1 1 d .

loop_
_atom_site_aniso_label
_atom_site_aniso_U_11
_atom_site_aniso_U_22
_atom_site_aniso_U_33
_atom_site_aniso_U_23
_atom_site_aniso_U_13
_atom_site_aniso_U_12
Si1 0.0263(3) 0.0245(3) 0.0267(3) 0.0107(2) 0.0129(2) 0.0157(2)
P1 0.0242(3) 0.0198(3) 0.0252(3) 0.0111(2) 0.0131(2) 0.0123(2)
O1 0.0321(8) 0.0217(7) 0.0365(8) 0.0151(6) 0.0190(6) 0.0161(6)
N1 0.0236(8) 0.0212(8) 0.0274(9) 0.0142(7) 0.0130(7) 0.0126(7)
C1 0.0259(10) 0.0242(10) 0.0241(10) 0.0129(8) 0.0120(8) 0.0104(8)
C2 0.0278(11) 0.0334(11) 0.0391(12) 0.0181(10) 0.0177(10) 0.0146(9)
C3 0.0225(11) 0.0469(14) 0.0372(13) 0.0203(11) 0.0080(10) 0.0085(10)
C4 0.0325(12) 0.0384(12) 0.0254(11) 0.0116(10) 0.0096(9) 0.0019(10)
C5 0.0406(13) 0.0314(11) 0.0282(11) 0.0081(9) 0.0166(10) 0.0111(10)
C6 0.0308(11) 0.0294(11) 0.0288(11) 0.0109(9) 0.0133(9) 0.0139(9)
C7 0.0234(10) 0.0255(10) 0.0280(10) 0.0130(8) 0.0150(8) 0.0147(8)
C8 0.0308(11) 0.0256(10) 0.0315(11) 0.0127(9) 0.0172(9) 0.0150(9)
C9 0.0383(12) 0.0314(11) 0.0472(13) 0.0243(10) 0.0264(11) 0.0195(10)
C10 0.0418(13) 0.0470(13) 0.0377(13) 0.0275(11) 0.0260(11) 0.0252(11)
C11 0.0383(12) 0.0414(13) 0.0298(11) 0.0138(10) 0.0209(10) 0.0204(10)
C12 0.0321(11) 0.0266(10) 0.0327(11) 0.0115(9) 0.0191(9) 0.0139(9)
C13 0.0239(10) 0.0213(9) 0.0257(10) 0.0120(8) 0.0113(8) 0.0128(8)
C14 0.0269(11) 0.0342(11) 0.0285(11) 0.0102(9) 0.0127(9) 0.0137(9)
C15 0.0435(13) 0.0373(12) 0.0416(13) 0.0187(10) 0.0209(11) 0.0266(11)
C16 0.0239(10) 0.0312(11) 0.0280(10) 0.0137(9) 0.0152(8) 0.0154(8)
C17 0.0276(10) 0.0321(11) 0.0283(11) 0.0129(9) 0.0145(9) 0.0150(9)
C18 0.0284(11) 0.0369(12) 0.0325(12) 0.0071(9) 0.0155(9) 0.0142(9)
C19 0.0385(13) 0.0591(16) 0.0232(11) 0.0138(10) 0.0148(10) 0.0241(12)
C20 0.0443(13) 0.0572(15) 0.0341(13) 0.0279(12) 0.0208(11) 0.0280(12)
C21 0.0355(12) 0.0401(12) 0.0341(12) 0.0203(10) 0.0188(10) 0.0212(10)
C22 0.0250(10) 0.0278(10) 0.0302(11) 0.0078(8) 0.0152(9) 0.0161(8)
C23 0.0385(12) 0.0286(11) 0.0314(11) 0.0100(9) 0.0166(10) 0.0190(9)
C24 0.0490(14) 0.0428(13) 0.0330(12) 0.0176(10) 0.0201(11) 0.0296(11)
C25 0.0317(12) 0.0475(14) 0.0249(11) 0.0041(10) 0.0107(9) 0.0174(10)
C26 0.0364(12) 0.0311(12) 0.0363(13) 0.0022(10) 0.0181(10) 0.0081(10)
C27 0.0368(12) 0.0279(11) 0.0369(12) 0.0109(9) 0.0221(10) 0.0144(9)
C28 0.0501(15) 0.0402(14) 0.0375(14) 0.0056(11) 0.0207(12) 0.0147(12)

loop_
_atom_type_symbol
_atom_type_description
_atom_type_scat_dispersion_real
_atom_type_scat_dispersion_imag
_atom_type_scat_source
C C 0.0033 0.0016 'International Tables Vol C Tables 4.2.6.8 and 6.1.1.4'
H H 0.0000 0.0000 'International Tables Vol C Tables 4.2.6.8 and 6.1.1.4'
N N 0.0061 0.0033 'International Tables Vol C Tables 4.2.6.8 and 6.1.1.4'
O O 0.0106 0.0060 'International Tables Vol C Tables 4.2.6.8 and 6.1.1.4'
Si Si 0.0817 0.0704 'International Tables Vol C Tables 4.2.6.8 and 6.1.1.4'
P P 0.1023 0.0942 'International Tables Vol C Tables 4.2.6.8 and 6.1.1.4'

loop_
_geom_angle_atom_site_label_1
_geom_angle_atom_site_label_2
_geom_angle_atom_site_label_3
_geom_angle
C14 Si1 C15 110.64(10)
C14 Si1 C22 110.27(9)
C15 Si1 C22 110.31(9)
C14 Si1 C13 111.35(9)
C15 Si1 C13 106.74(9)
C22 Si1 C13 107.43(8)
O1 P1 N1 114.03(8)
O1 P1 C1 110.10(8)
N1 P1 C1 107.84(9)
O1 P1 C7 111.88(8)
N1 P1 C7 106.12(8)
C1 P1 C7 106.48(9)
C13 N1 P1 126.35(13)
C13 N1 H30 117.2(17)
P1 N1 H30 113.6(16)
C6 C1 C2 119.24(19)
C6 C1 P1 121.06(15)
C2 C1 P1 119.69(15)
C3 C2 C1 120.1(2)
C3 C2 H2 119.9
C1 C2 H2 119.9
C4 C3 C2 120.2(2)
C4 C3 H3 119.9
C2 C3 H3 119.9
C3 C4 C5 120.5(2)
C3 C4 H4 119.8
C5 C4 H4 119.8
C4 C5 C6 119.3(2)
C4 C5 H5 120.3
C6 C5 H5 120.3
C1 C6 C5 120.6(2)
C1 C6 H6 119.7
C5 C6 H6 119.7
C12 C7 C8 119.70(17)
C12 C7 P1 117.72(14)
C8 C7 P1 122.54(14)
C9 C8 C7 119.87(19)
C9 C8 H8 120.1
C7 C8 H8 120.1
C10 C9 C8 119.65(19)
C10 C9 H9 120.2
C8 C9 H9 120.2
C11 C10 C9 120.89(19)
C11 C10 H10 119.6
C9 C10 H10 119.6
C10 C11 C12 119.7(2)
C10 C11 H11 120.1
C12 C11 H11 120.1
C7 C12 C11 120.17(19)
C7 C12 H12 119.9
C11 C12 H12 119.9
N1 C13 C16 113.15(15)
N1 C13 Si1 111.61(12)
C16 C13 Si1 111.84(12)
N1 C13 H13 106.6
C16 C13 H13 106.6
Si1 C13 H13 106.6
Si1 C14 H14A 109.5
Si1 C14 H14B 109.5
H14A C14 H14B 109.5
Si1 C14 H14C 109.5
H14A C14 H14C 109.5
H14B C14 H14C 109.5
Si1 C15 H15A 109.5
Si1 C15 H15B 109.5
H15A C15 H15B 109.5
Si1 C15 H15C 109.5
H15A C15 H15C 109.5
H15B C15 H15C 109.5
C17 C16 C21 118.40(19)
C17 C16 C13 120.77(17)
C21 C16 C13 120.83(18)
C16 C17 C18 121.71(19)
C16 C17 H17 119.1
C18 C17 H17 119.1
C17 C18 C19 118.3(2)
C17 C18 C28 120.2(2)
C19 C18 C28 121.5(2)
C20 C19 C18 120.6(2)
C20 C19 H19 119.7
C18 C19 H19 119.7
C19 C20 C21 120.8(2)
C19 C20 H20 119.6
C21 C20 H20 119.6
C20 C21 C16 120.1(2)
C20 C21 H21 120.0
C16 C21 H21 120.0
C27 C22 C23 116.80(19)
C27 C22 Si1 122.12(16)
C23 C22 Si1 121.02(15)
C24 C23 C22 121.8(2)
C24 C23 H23 119.1
C22 C23 H23 119.1
C23 C24 C25 119.9(2)
C23 C24 H24 120.0
C25 C24 H24 120.0
C26 C25 C24 119.9(2)
C26 C25 H25 120.0
C24 C25 H25 120.0
C25 C26 C27 120.1(2)
C25 C26 H26 120.0
C27 C26 H26 120.0
C26 C27 C22 121.5(2)
C26 C27 H27 119.3
C22 C27 H27 119.3
C18 C28 H28A 109.5
C18 C28 H28B 109.5
H28A C28 H28B 109.5
C18 C28 H28C 109.5
H28A C28 H28C 109.5
H28B C28 H28C 109.5

loop_
_geom_bond_atom_site_label_1
_geom_bond_atom_site_label_2
_geom_bond_distance
Si1 C14 1.859(2)
Si1 C15 1.865(2)
Si1 C22 1.879(2)
Si1 C13 1.9175(19)
P1 O1 1.4876(13)
P1 N1 1.6386(16)
P1 C1 1.804(2)
P1 C7 1.8040(19)
N1 C13 1.472(2)
N1 H30 0.79(2)
C1 C6 1.390(3)
C1 C2 1.392(3)
C2 C3 1.388(3)
C2 H2 0.9500
C3 C4 1.377(3)
C3 H3 0.9500
C4 C5 1.387(3)
C4 H4 0.9500
C5 C6 1.392(3)
C5 H5 0.9500
C6 H6 0.9500
C7 C12 1.387(3)
C7 C8 1.396(3)
C8 C9 1.393(3)
C8 H8 0.9500
C9 C10 1.383(3)
C9 H9 0.9500
C10 C11 1.376(3)
C10 H10 0.9500
C11 C12 1.393(3)
C11 H11 0.9500
C12 H12 0.9500
C13 C16 1.515(3)
C13 H13 1.0000
C14 H14A 0.9800
C14 H14B 0.9800
C14 H14C 0.9800
C15 H15A 0.9800
C15 H15B 0.9800
C15 H15C 0.9800
C16 C17 1.392(3)
C16 C21 1.401(3)
C17 C18 1.394(3)
C17 H17 0.9500
C18 C19 1.394(3)
C18 C28 1.499(3)
C19 C20 1.373(3)
C19 H19 0.9500
C20 C21 1.382(3)
C20 H20 0.9500
C21 H21 0.9500
C22 C27 1.399(3)
C22 C23 1.404(3)
C23 C24 1.381(3)
C23 H23 0.9500
C24 C25 1.384(3)
C24 H24 0.9500
C25 C26 1.378(3)
C25 H25 0.9500
C26 C27 1.391(3)
C26 H26 0.9500
C27 H27 0.9500
C28 H28A 0.9800
C28 H28B 0.9800
C28 H28C 0.9800
